data_7039970
loop_
_publ_author_name
'Mei, Lei'
'Xie, Zhen-Ni'
'Hu, Kong-Qiu'
'Wang, Lin'
'Yuan, Li-Yong'
'Li, Zi-Jie'
'Chai, Zhi-Fang'
'Shi, Wei-Qun'

_publ_section_title
;
 First three-dimensional actinide polyrotaxane framework mediated by
 windmill-like six-connected oligomeric uranyl: dual roles of the
 pseudorotaxane precursor.
;
_journal_issue 34
_journal_name_full 'Dalton transactions (Cambridge, England : 2003)'
_journal_page_first 13304
_journal_page_last 13307
_journal_paper_doi 10.1039/c6dt02704k
_journal_volume 45
_journal_year 2016
_chemical_formula_sum 'C56 H60 N26 O22 S U'
_chemical_formula_weight 1719.39
_chemical_name_systematic
;
 ?
;
_space_group_crystal_system monoclinic
_space_group_IT_number 14
_space_group_name_Hall '-P 2yn'
_space_group_name_H-M_alt 'P 1 21/n 1'
_symmetry_space_group_name_Hall '-P 2yn'
_symmetry_space_group_name_H-M 'P 1 21/n 1'
_atom_sites_solution_hydrogens geom
_audit_creation_method SHELXL-2014
_audit_update_record
;
2016-07-13 deposited with the CCDC.
2016-07-14 downloaded from the CCDC.
;
_cell_angle_alpha 90
_cell_angle_beta 101.461(2)
_cell_angle_gamma 90
_cell_formula_units_Z 4
_cell_length_a 16.5786(3)
_cell_length_b 16.9736(5)
_cell_length_c 25.6419(6)
_cell_measurement_reflns_used 11967
_cell_measurement_temperature 296.44(10)
_cell_measurement_theta_max 28.1890
_cell_measurement_theta_min 3.4440
_cell_volume 7071.7(3)
_computing_cell_refinement
;
'CrysAlisPro Version 1.171.37.35 (Agilent Technologies 2014)'
;
_computing_data_collection
;
CrysAlisPro Version 1.171.37.35 (Agilent Technologies 2014)
;
_computing_data_reduction
;       
'CrysAlisPro Version 1.171.37.35 (Agilent Technologies 2014)'
;
_computing_molecular_graphics 'SHELXTL Ver. 6.10'
_computing_publication_material 'SHELXTL Ver. 6.10'
_computing_structure_refinement 'SHELXL-2014 (Sheldrick, 2014)'
_computing_structure_solution 'SHELXTL Ver. 6.10'
_diffrn_ambient_temperature 296.44(10)
_diffrn_detector_area_resol_mean 16.0450
_diffrn_measured_fraction_theta_full 0.995
_diffrn_measured_fraction_theta_max 0.995
_diffrn_measurement_device_type 'SuperNova, Dual,Eos'
_diffrn_radiation_type MoK\a
_diffrn_radiation_wavelength 0.71073
_diffrn_reflns_av_R_equivalents 0.0400
_diffrn_reflns_av_unetI/netI 0.0611
_diffrn_reflns_Laue_measured_fraction_full 0.995
_diffrn_reflns_Laue_measured_fraction_max 0.995
_diffrn_reflns_limit_h_max 20
_diffrn_reflns_limit_h_min -13
_diffrn_reflns_limit_k_max 20
_diffrn_reflns_limit_k_min -18
_diffrn_reflns_limit_l_max 25
_diffrn_reflns_limit_l_min -31
_diffrn_reflns_number 29146
_diffrn_reflns_point_group_measured_fraction_full 0.995
_diffrn_reflns_point_group_measured_fraction_max 0.995
_diffrn_reflns_theta_full 25.242
_diffrn_reflns_theta_max 25.500
_diffrn_reflns_theta_min 2.949
_diffrn_source 'SuperNova X-ray Source'
_exptl_absorpt_coefficient_mu 2.417
_exptl_absorpt_correction_T_max 1.00000
_exptl_absorpt_correction_T_min 0.64837
_exptl_absorpt_correction_type multi-scan
_exptl_crystal_colour yellow
_exptl_crystal_density_diffrn 1.615
_exptl_crystal_description block
_exptl_crystal_F_000 3448
_exptl_crystal_size_max 0.500
_exptl_crystal_size_mid 0.300
_exptl_crystal_size_min 0.200
_refine_diff_density_max 1.197
_refine_diff_density_min -0.961
_refine_diff_density_rms 0.124
_refine_ls_extinction_method none
_refine_ls_goodness_of_fit_ref 1.056
_refine_ls_hydrogen_treatment constr
_refine_ls_matrix_type full
_refine_ls_number_parameters 955
_refine_ls_number_reflns 13091
_refine_ls_number_restraints 0
_refine_ls_restrained_S_all 1.056
_refine_ls_R_factor_all 0.0617
_refine_ls_R_factor_gt 0.0468
_refine_ls_shift/su_max 0.001
_refine_ls_shift/su_mean 0.000
_refine_ls_structure_factor_coef Fsqd
_refine_ls_weighting_details 'w=1/[\s^2^(Fo^2^)+(0.0899P)^2^] where P=(Fo^2^+2Fc^2^)/3'
_refine_ls_weighting_scheme calc
_refine_ls_wR_factor_gt 0.1427
_refine_ls_wR_factor_ref 0.1549
_reflns_Friedel_coverage 0.000
_reflns_number_gt 10161
_reflns_number_total 13091
_reflns_threshold_expression 'I > 2\s(I)'
_cod_data_source_file c6dt02704k2.cif
_cod_data_source_block IHEP-URCP-3
_cod_depositor_comments 'Adding full bibliography for 7039969--7039970.cif.'
_cod_original_cell_volume 7071.8(3)
_cod_database_code 7039970
_shelx_space_group_comment
;
The symmetry employed for this shelxl refinement is uniquely defined
by the following loop, which should always be used as a source of
symmetry information in preference to the above space-group names.
They are only intended as comments.
;
_shelx_estimated_absorpt_t_min 0.378
_shelx_estimated_absorpt_t_max 0.643
_shelxl_version_number 2014-3

loop_
_space_group_symop_operation_xyz
'x, y, z'
'-x+1/2, y+1/2, -z+1/2'
'-x, -y, -z'
'x-1/2, -y-1/2, z-1/2'

loop_
_atom_site_label
_atom_site_type_symbol
_atom_site_fract_x
_atom_site_fract_y
_atom_site_fract_z
_atom_site_U_iso_or_equiv
_atom_site_adp_type
_atom_site_occupancy
_atom_site_site_symmetry_order
_atom_site_calc_flag
_atom_site_refinement_flags_posn
_atom_site_refinement_flags_adp
U1 U 0.51494(2) 0.96039(2) 0.25519(2) 0.04101(11) Uani 1 1 d . .
O6 O 0.4793(3) 0.8450(3) 0.19770(19) 0.0745(17) Uani 1 1 d . .
O11 O 0.4176(2) 0.7666(3) -0.01815(17) 0.0547(12) Uani 1 1 d . .
O14 O 0.4613(2) 0.2984(3) -0.09843(17) 0.0494(11) Uani 1 1 d . .
O21 O -0.1545(2) 1.2155(2) -0.07010(15) 0.0441(9) Uani 1 1 d . .
O22 O 0.0640(2) 0.7782(2) -0.06567(15) 0.0407(9) Uani 1 1 d . .
O16 O 0.6376(3) 0.5653(2) -0.12299(16) 0.0420(10) Uani 1 1 d . .
O17 O 0.1271(2) 1.1861(2) 0.11844(16) 0.0432(10) Uani 1 1 d . .
O13 O 0.2316(3) 0.4698(3) 0.00979(18) 0.0485(11) Uani 1 1 d . .
O15 O 0.4862(3) 0.4491(2) -0.18097(16) 0.0398(10) Uani 1 1 d . .
O18 O 0.2532(2) 1.1207(2) 0.03243(16) 0.0427(10) Uani 1 1 d . .
O20 O -0.0311(3) 1.1488(2) -0.14252(16) 0.0515(11) Uani 1 1 d . .
N17 N 0.0838(3) 0.8575(3) -0.13507(17) 0.0376(11) Uani 1 1 d . .
O12 O 0.2645(3) 0.6414(3) -0.06533(17) 0.0565(12) Uani 1 1 d . .
O5 O 0.4193(3) 0.8514(3) 0.26588(17) 0.0601(13) Uani 1 1 d . .
N18 N 0.1840(3) 0.8492(3) -0.06405(18) 0.0349(10) Uani 1 1 d . .
O19 O 0.1779(3) 1.1068(2) -0.09949(17) 0.0534(11) Uani 1 1 d . .
N2 N 0.4015(3) 0.5820(3) 0.07762(16) 0.0329(10) Uani 1 1 d . .
H2A H 0.3940 0.5376 0.0944 0.040 Uiso 1 1 calc R U
H2B H 0.4450 0.6065 0.0967 0.040 Uiso 1 1 calc R U
N4 N 0.5314(3) 0.6553(3) -0.14266(18) 0.0401(11) Uani 1 1 d . .
N11 N 0.3292(3) 0.3493(3) -0.11857(19) 0.0406(12) Uani 1 1 d . .
N8 N 0.3514(3) 0.4608(3) -0.1724(2) 0.0400(12) Uani 1 1 d . .
N16 N 0.2304(3) 0.9817(3) -0.0790(2) 0.0392(11) Uani 1 1 d . .
N22 N 0.1815(3) 1.0706(3) 0.15800(19) 0.0421(11) Uani 1 1 d . .
N25 N -0.1419(3) 1.0664(3) -0.16819(19) 0.0424(12) Uani 1 1 d . .
N19 N 0.2852(3) 0.9928(3) 0.0154(2) 0.0428(12) Uani 1 1 d . .
N1 N 0.5085(3) 1.3191(2) 0.47747(18) 0.0340(10) Uani 1 1 d . .
H1A H 0.4817 1.3220 0.4438 0.041 Uiso 1 1 calc R U
H1B H 0.4715 1.3084 0.4973 0.041 Uiso 1 1 calc R U
N7 N 0.4201(3) 0.5686(3) -0.18342(18) 0.0371(11) Uani 1 1 d . .
N15 N 0.1214(3) 0.9943(3) -0.14350(18) 0.0390(11) Uani 1 1 d . .
N26 N -0.2345(3) 1.1157(3) -0.11286(19) 0.0447(12) Uani 1 1 d . .
N13 N 0.2369(3) 0.4209(3) -0.07318(19) 0.0428(12) Uani 1 1 d . .
N9 N 0.3334(3) 0.6458(3) -0.1351(2) 0.0469(12) Uani 1 1 d . .
N12 N 0.3649(3) 0.2749(3) -0.04665(19) 0.0405(11) Uani 1 1 d . .
N20 N 0.2633(3) 1.0228(3) 0.0959(2) 0.0370(11) Uani 1 1 d . .
C28 C 0.1065(3) 0.8247(3) -0.0865(2) 0.0347(12) Uani 1 1 d . .
N6 N 0.4415(3) 0.7374(3) -0.1018(2) 0.0468(13) Uani 1 1 d . .
N21 N 0.2418(3) 0.8578(3) 0.03020(19) 0.0387(11) Uani 1 1 d . .
N5 N 0.5476(3) 0.7631(3) -0.03675(19) 0.0420(12) Uani 1 1 d . .
N23 N 0.0593(3) 1.1098(3) 0.17082(17) 0.0368(11) Uani 1 1 d . .
N10 N 0.2665(3) 0.5370(3) -0.12235(19) 0.0427(12) Uani 1 1 d . .
C11 C 0.4274(4) 0.8181(4) 0.2241(2) 0.0454(15) Uani 1 1 d . .
C8 C 0.5680(3) 1.2519(3) 0.4823(2) 0.0371(13) Uani 1 1 d . .
H8A H 0.5970 1.2470 0.5189 0.044 Uiso 1 1 calc R U
H8B H 0.6081 1.2619 0.4602 0.044 Uiso 1 1 calc R U
N3 N 0.6378(3) 0.6841(3) -0.07931(19) 0.0405(11) Uani 1 1 d . .
C38 C -0.0074(4) 1.1624(3) 0.1718(2) 0.0390(13) Uani 1 1 d . .
H38A H 0.0092 1.2150 0.1635 0.047 Uiso 1 1 calc R U
H38B H -0.0181 1.1636 0.2077 0.047 Uiso 1 1 calc R U
C7 C 0.5242(3) 1.1440(3) 0.4159(2) 0.0346(12) Uani 1 1 d . .
H7 H 0.5555 1.1676 0.3940 0.042 Uiso 1 1 calc R U
N24 N -0.0203(3) 1.0269(3) -0.18141(19) 0.0437(12) Uani 1 1 d . .
C49 C 0.2910(4) 0.5230(4) -0.1732(2) 0.0439(15) Uani 1 1 d . .
H49 H 0.2431 0.5153 -0.2020 0.053 Uiso 1 1 calc R U
C13 C 0.3171(3) 0.7196(3) 0.2301(2) 0.0392(13) Uani 1 1 d . .
H13 H 0.3149 0.7385 0.2638 0.047 Uiso 1 1 calc R U
C6 C 0.5225(3) 1.1763(3) 0.4649(2) 0.0326(12) Uani 1 1 d . .
C41 C 0.3919(3) 0.3065(4) -0.0886(2) 0.0418(14) Uani 1 1 d . .
C18 C 0.3280(3) 0.6329(4) 0.0746(2) 0.0384(13) Uani 1 1 d . .
H18A H 0.2788 0.6031 0.0599 0.046 Uiso 1 1 calc R U
H18B H 0.3313 0.6771 0.0512 0.046 Uiso 1 1 calc R U
C2 C 0.4792(3) 1.0760(3) 0.3988(2) 0.0324(11) Uani 1 1 d . .
C27 C 0.2163(3) 0.9023(3) -0.0990(2) 0.0380(13) Uani 1 1 d . .
H27 H 0.2649 0.8804 -0.1101 0.046 Uiso 1 1 calc R U
C29 C 0.2998(4) 1.0041(4) -0.0374(3) 0.0461(15) Uani 1 1 d . .
H29A H 0.3475 0.9734 -0.0415 0.055 Uiso 1 1 calc R U
H29B H 0.3125 1.0592 -0.0419 0.055 Uiso 1 1 calc R U
C42 C 0.2438(3) 0.4174(4) -0.0189(2) 0.0383(13) Uani 1 1 d . .
C12 C 0.3738(3) 0.7510(3) 0.2027(2) 0.0337(12) Uani 1 1 d . .
C21 C -0.2045(3) 1.1627(3) -0.0706(2) 0.0366(13) Uani 1 1 d . .
C35 C 0.1224(3) 1.1281(3) 0.1458(2) 0.0346(12) Uani 1 1 d . .
C34 C 0.2595(4) 1.0723(4) 0.1405(3) 0.0468(15) Uani 1 1 d . .
H34A H 0.2706 1.1261 0.1313 0.056 Uiso 1 1 calc R U
H34B H 0.3027 1.0566 0.1700 0.056 Uiso 1 1 calc R U
C22 C -0.2064(4) 1.1210(4) -0.1628(2) 0.0510(16) Uani 1 1 d . .
H22A H -0.2529 1.1121 -0.1917 0.061 Uiso 1 1 calc R U
H22B H -0.1867 1.1741 -0.1665 0.061 Uiso 1 1 calc R U
C26 C 0.1434(3) 0.9122(3) -0.1465(2) 0.0370(13) Uani 1 1 d . .
H26 H 0.1596 0.9000 -0.1804 0.044 Uiso 1 1 calc R U
C43 C 0.2796(3) 0.2922(3) -0.0474(2) 0.0377(13) Uani 1 1 d . .
H43 H 0.2459 0.2443 -0.0512 0.045 Uiso 1 1 calc R U
C30 C 0.2331(3) 0.8117(3) -0.0186(2) 0.0380(13) Uani 1 1 d . .
H30A H 0.2873 0.8016 -0.0259 0.046 Uiso 1 1 calc R U
H30B H 0.2085 0.7613 -0.0132 0.046 Uiso 1 1 calc R U
C3 C 0.4310(4) 1.0422(3) 0.4317(3) 0.0416(14) Uani 1 1 d . .
H3 H 0.3995 0.9978 0.4204 0.050 Uiso 1 1 calc R U
C53 C 0.6063(4) 0.6284(3) -0.1156(2) 0.0375(13) Uani 1 1 d . .
C16 C 0.3228(3) 0.6630(3) 0.1299(2) 0.0328(12) Uani 1 1 d . .
C46 C 0.2045(4) 0.4895(4) -0.1049(3) 0.0493(16) Uani 1 1 d . .
H46A H 0.1654 0.4716 -0.1359 0.059 Uiso 1 1 calc R U
H46B H 0.1749 0.5222 -0.0840 0.059 Uiso 1 1 calc R U
C17 C 0.3753(3) 0.7219(3) 0.1517(2) 0.0363(12) Uani 1 1 d . .
H17 H 0.4123 0.7427 0.1326 0.044 Uiso 1 1 calc R U
C23 C -0.0624(4) 1.0879(4) -0.1615(2) 0.0434(15) Uani 1 1 d . .
C9 C 0.5445(3) 1.3963(3) 0.4932(2) 0.0324(12) Uani 1 1 d . .
H9A H 0.5821 1.4100 0.4701 0.039 Uiso 1 1 calc R U
H9B H 0.5763 1.3928 0.5293 0.039 Uiso 1 1 calc R U
C45 C 0.3332(4) 0.3777(4) -0.1701(2) 0.0451(15) Uani 1 1 d . .
H45A H 0.2809 0.3674 -0.1937 0.054 Uiso 1 1 calc R U
H45B H 0.3751 0.3482 -0.1833 0.054 Uiso 1 1 calc R U
C14 C 0.2645(4) 0.6612(4) 0.2081(2) 0.0431(14) Uani 1 1 d . .
H14 H 0.2270 0.6404 0.2270 0.052 Uiso 1 1 calc R U
C19 C 0.4189(4) 0.5623(4) 0.0239(2) 0.0419(14) Uani 1 1 d . .
H19A H 0.4291 0.6106 0.0060 0.050 Uiso 1 1 calc R U
H19B H 0.3709 0.5371 0.0026 0.050 Uiso 1 1 calc R U
C50 C 0.3382(4) 0.5978(4) -0.1815(2) 0.0414(14) Uani 1 1 d . .
H50 H 0.3132 0.6246 -0.2147 0.050 Uiso 1 1 calc R U
C47 C 0.4251(4) 0.4888(4) -0.17819(19) 0.0333(12) Uani 1 1 d . .
C54 C 0.5119(4) 0.7338(3) -0.1268(2) 0.0387(13) Uani 1 1 d . .
H54 H 0.5072 0.7713 -0.1563 0.046 Uiso 1 1 calc R U
C20 C 0.4919(4) 0.5087(4) 0.0276(2) 0.0420(14) Uani 1 1 d . .
H20A H 0.4817 0.4598 0.0448 0.050 Uiso 1 1 calc R U
H20B H 0.5400 0.5334 0.0491 0.050 Uiso 1 1 calc R U
C33 C 0.2927(3) 0.9417(4) 0.1008(2) 0.0421(14) Uani 1 1 d . .
H33 H 0.3452 0.9379 0.1261 0.051 Uiso 1 1 calc R U
C24 C 0.0648(5) 1.0342(4) -0.1849(2) 0.0482(17) Uani 1 1 d . .
H24A H 0.0790 1.0896 -0.1839 0.058 Uiso 1 1 calc R U
H24B H 0.0717 1.0135 -0.2190 0.058 Uiso 1 1 calc R U
C31 C 0.2659(3) 1.0519(3) 0.0470(2) 0.0345(13) Uani 1 1 d . .
C48 C 0.2865(3) 0.6116(4) -0.1036(2) 0.0429(14) Uani 1 1 d . .
C36 C 0.1592(4) 1.0106(4) 0.1925(2) 0.0433(14) Uani 1 1 d . .
H36 H 0.1992 1.0074 0.2262 0.052 Uiso 1 1 calc R U
C39 C 0.4085(4) 0.2114(4) -0.0135(3) 0.0479(16) Uani 1 1 d . .
H39A H 0.3687 0.1719 -0.0080 0.058 Uiso 1 1 calc R U
H39B H 0.4467 0.1866 -0.0325 0.058 Uiso 1 1 calc R U
C51 C 0.4873(4) 0.6153(3) -0.1908(2) 0.0387(13) Uani 1 1 d . .
H51A H 0.4675 0.6548 -0.2177 0.046 Uiso 1 1 calc R U
H51B H 0.5260 0.5821 -0.2045 0.046 Uiso 1 1 calc R U
C56 C 0.4638(3) 0.7565(3) -0.0488(2) 0.0416(14) Uani 1 1 d . .
C37 C 0.0740(4) 1.0390(4) 0.2011(2) 0.0432(15) Uani 1 1 d . .
H37 H 0.0748 1.0489 0.2389 0.052 Uiso 1 1 calc R U
C15 C 0.2668(4) 0.6329(4) 0.1582(2) 0.0435(14) Uani 1 1 d . .
H15 H 0.2305 0.5933 0.1434 0.052 Uiso 1 1 calc R U
C5 C 0.4768(4) 1.1401(3) 0.4980(3) 0.0491(15) Uani 1 1 d . .
H5 H 0.4776 1.1599 0.5319 0.059 Uiso 1 1 calc R U
C25 C 0.1777(4) 1.0338(4) -0.1068(2) 0.0417(15) Uani 1 1 d . .
C4 C 0.4296(5) 1.0738(4) 0.4800(3) 0.0538(17) Uani 1 1 d . .
H4 H 0.3969 1.0510 0.5015 0.065 Uiso 1 1 calc R U
C52 C 0.3573(4) 0.7260(4) -0.1286(3) 0.0483(15) Uani 1 1 d . .
H52A H 0.3214 0.7525 -0.1085 0.058 Uiso 1 1 calc R U
H52B H 0.3494 0.7506 -0.1634 0.058 Uiso 1 1 calc R U
C55 C 0.5850(3) 0.7537(3) -0.0818(2) 0.0398(13) Uani 1 1 d . .
H55 H 0.6134 0.8017 -0.0894 0.048 Uiso 1 1 calc R U
C44 C 0.2560(3) 0.3465(4) -0.0954(2) 0.0434(15) Uani 1 1 d . .
H44 H 0.2086 0.3259 -0.1208 0.052 Uiso 1 1 calc R U
C10 C 0.4813(4) 1.4612(3) 0.4908(3) 0.0416(14) Uani 1 1 d . .
H10A H 0.4512 1.4665 0.4544 0.050 Uiso 1 1 calc R U
H10B H 0.4423 1.4466 0.5127 0.050 Uiso 1 1 calc R U
C32 C 0.3027(3) 0.9190(4) 0.0457(2) 0.0424(14) Uani 1 1 d . .
H32 H 0.3584 0.8998 0.0456 0.051 Uiso 1 1 calc R U
S1 S 0.64133(12) 1.02956(13) 0.19186(7) 0.0635(5) Uani 1 1 d . .
O4 O 0.5293(3) 1.0711(3) 0.31879(15) 0.0462(10) Uani 1 1 d . .
O3 O 0.4492(3) 0.9762(3) 0.3330(2) 0.0602(14) Uani 1 1 d . .
C1 C 0.4850(4) 1.0390(3) 0.3471(2) 0.0381(14) Uani 1 1 d . .
O2 O 0.4326(3) 1.0099(4) 0.21444(19) 0.0675(14) Uani 1 1 d . .
O1 O 0.5965(3) 0.9092(3) 0.29725(18) 0.0572(12) Uani 1 1 d . .
O8 O 0.6170(3) 1.0607(3) 0.24157(19) 0.0645(14) Uani 1 1 d . .
O7 O 0.5910(4) 0.9549(3) 0.1831(2) 0.0779(19) Uani 1 1 d . .
O10 O 0.7280(3) 1.0101(4) 0.2022(2) 0.0809(17) Uani 1 1 d . .
O9 O 0.6179(3) 1.0835(4) 0.1478(2) 0.0870(19) Uani 1 1 d . .
N14 N 0.2648(3) 0.3410(3) -0.00396(18) 0.0401(11) Uani 1 1 d . .
C40 C 0.2766(3) 0.3163(3) 0.0515(2) 0.0398(13) Uani 1 1 d . .
H40A H 0.2457 0.3514 0.0701 0.048 Uiso 1 1 calc R U
H40B H 0.2542 0.2637 0.0529 0.048 Uiso 1 1 calc R U

loop_
_atom_site_aniso_label
_atom_site_aniso_U_11
_atom_site_aniso_U_22
_atom_site_aniso_U_33
_atom_site_aniso_U_23
_atom_site_aniso_U_13
_atom_site_aniso_U_12
U1 0.03671(16) 0.05296(17) 0.03453(15) -0.01548(9) 0.00995(10) -0.01237(10)
O6 0.065(3) 0.094(4) 0.076(3) -0.054(3) 0.040(3) -0.044(3)
O11 0.029(2) 0.082(3) 0.057(3) -0.019(2) 0.0165(19) 0.007(2)
O14 0.034(2) 0.056(3) 0.064(3) -0.015(2) 0.025(2) -0.005(2)
O21 0.040(2) 0.038(2) 0.049(2) -0.0002(19) -0.0024(18) 0.001(2)
O22 0.033(2) 0.041(2) 0.051(2) 0.0120(19) 0.0163(17) -0.0067(18)
O16 0.050(2) 0.029(2) 0.050(2) -0.0050(18) 0.016(2) 0.0059(19)
O17 0.048(2) 0.037(2) 0.047(2) 0.0030(19) 0.0164(19) 0.0053(19)
O13 0.052(3) 0.050(3) 0.047(3) -0.012(2) 0.019(2) 0.012(2)
O15 0.043(2) 0.041(2) 0.039(2) -0.0006(17) 0.0169(19) 0.0034(19)
O18 0.037(2) 0.034(2) 0.059(3) -0.0071(19) 0.0129(19) -0.0058(18)
O20 0.070(3) 0.032(2) 0.051(3) 0.0016(19) 0.007(2) -0.005(2)
N17 0.042(3) 0.042(3) 0.034(2) 0.001(2) 0.018(2) -0.013(2)
O12 0.056(3) 0.069(3) 0.047(3) -0.017(2) 0.015(2) 0.018(2)
O5 0.077(3) 0.065(3) 0.046(2) -0.035(2) 0.031(2) -0.028(3)
N18 0.031(2) 0.032(2) 0.045(3) -0.001(2) 0.016(2) -0.003(2)
O19 0.073(3) 0.032(2) 0.059(3) -0.003(2) 0.022(2) -0.008(2)
N2 0.040(3) 0.033(2) 0.026(2) -0.0075(19) 0.0066(18) 0.007(2)
N4 0.045(3) 0.036(3) 0.042(3) -0.004(2) 0.017(2) -0.001(2)
N11 0.033(3) 0.041(3) 0.052(3) -0.015(2) 0.019(2) -0.003(2)
N8 0.032(3) 0.046(3) 0.043(3) -0.010(2) 0.010(2) -0.001(2)
N16 0.040(3) 0.036(3) 0.046(3) -0.006(2) 0.020(2) -0.007(2)
N22 0.041(3) 0.041(3) 0.042(3) 0.005(2) 0.005(2) -0.001(2)
N25 0.048(3) 0.034(3) 0.041(3) 0.002(2) 0.000(2) 0.003(2)
N19 0.035(3) 0.036(3) 0.055(3) -0.009(2) 0.004(2) -0.003(2)
N1 0.027(2) 0.024(2) 0.051(3) -0.009(2) 0.010(2) -0.0002(19)
N7 0.036(3) 0.040(3) 0.035(3) -0.005(2) 0.005(2) 0.007(2)
N15 0.047(3) 0.035(3) 0.040(3) -0.006(2) 0.019(2) -0.008(2)
N26 0.047(3) 0.039(3) 0.043(3) 0.005(2) -0.006(2) 0.004(2)
N13 0.036(3) 0.047(3) 0.047(3) -0.006(2) 0.012(2) 0.007(2)
N9 0.049(3) 0.047(3) 0.045(3) -0.008(2) 0.012(2) 0.009(3)
N12 0.030(2) 0.046(3) 0.049(3) -0.012(2) 0.018(2) -0.005(2)
N20 0.029(2) 0.034(3) 0.046(3) -0.004(2) 0.003(2) 0.003(2)
C28 0.029(3) 0.033(3) 0.045(3) -0.009(2) 0.012(2) 0.005(2)
N6 0.039(3) 0.050(3) 0.051(3) -0.008(2) 0.007(2) 0.016(2)
N21 0.031(2) 0.033(3) 0.050(3) -0.005(2) 0.005(2) -0.002(2)
N5 0.036(3) 0.045(3) 0.049(3) -0.013(2) 0.017(2) 0.001(2)
N23 0.048(3) 0.031(2) 0.035(2) 0.002(2) 0.015(2) -0.001(2)
N10 0.039(3) 0.057(3) 0.032(3) -0.008(2) 0.008(2) 0.008(2)
C11 0.045(3) 0.051(4) 0.042(3) -0.018(3) 0.012(3) -0.006(3)
C8 0.027(3) 0.032(3) 0.051(3) -0.013(3) 0.005(2) 0.006(2)
N3 0.043(3) 0.033(3) 0.048(3) -0.008(2) 0.014(2) 0.002(2)
C38 0.052(3) 0.034(3) 0.033(3) -0.007(2) 0.011(2) -0.010(3)
C7 0.025(3) 0.033(3) 0.046(3) -0.006(2) 0.009(2) 0.001(2)
N24 0.054(3) 0.040(3) 0.034(3) 0.005(2) 0.003(2) -0.005(2)
C49 0.035(3) 0.066(4) 0.028(3) -0.011(3) -0.001(2) 0.007(3)
C13 0.045(3) 0.039(3) 0.035(3) -0.002(2) 0.010(2) 0.007(3)
C6 0.030(3) 0.024(3) 0.044(3) -0.008(2) 0.006(2) 0.003(2)
C41 0.033(3) 0.039(3) 0.056(4) -0.022(3) 0.015(3) -0.012(3)
C18 0.034(3) 0.048(3) 0.029(3) -0.016(2) -0.004(2) 0.007(3)
C2 0.032(3) 0.029(3) 0.035(3) -0.007(2) 0.006(2) -0.001(2)
C27 0.036(3) 0.036(3) 0.051(3) -0.013(3) 0.030(3) -0.007(3)
C29 0.033(3) 0.042(3) 0.066(4) -0.009(3) 0.018(3) -0.013(3)
C42 0.021(3) 0.050(4) 0.045(3) -0.009(3) 0.011(2) -0.004(3)
C12 0.034(3) 0.033(3) 0.036(3) -0.009(2) 0.009(2) 0.002(2)
C21 0.029(3) 0.030(3) 0.045(3) 0.002(2) -0.008(2) 0.010(2)
C35 0.043(3) 0.033(3) 0.024(3) -0.007(2) -0.002(2) 0.001(3)
C34 0.036(3) 0.038(3) 0.062(4) -0.008(3) -0.002(3) -0.007(3)
C22 0.059(4) 0.043(4) 0.042(4) 0.011(3) -0.013(3) 0.008(3)
C26 0.045(3) 0.037(3) 0.037(3) -0.010(2) 0.026(3) -0.007(3)
C43 0.030(3) 0.040(3) 0.048(3) -0.018(3) 0.018(2) -0.011(2)
C30 0.029(3) 0.028(3) 0.058(4) -0.007(3) 0.011(3) 0.008(2)
C3 0.048(4) 0.030(3) 0.051(4) -0.010(3) 0.020(3) -0.007(3)
C53 0.044(3) 0.037(3) 0.035(3) -0.006(2) 0.019(3) -0.005(3)
C16 0.031(3) 0.034(3) 0.032(3) -0.008(2) 0.002(2) 0.010(2)
C46 0.023(3) 0.071(5) 0.053(4) -0.002(3) 0.007(3) 0.012(3)
C17 0.030(3) 0.034(3) 0.047(3) -0.013(3) 0.013(2) 0.000(2)
C23 0.065(4) 0.040(4) 0.023(3) 0.011(2) 0.003(3) 0.003(3)
C9 0.027(3) 0.027(3) 0.044(3) -0.007(2) 0.009(2) -0.004(2)
C45 0.038(3) 0.049(4) 0.051(4) -0.025(3) 0.012(3) -0.007(3)
C14 0.043(3) 0.044(3) 0.043(3) 0.001(3) 0.011(3) -0.005(3)
C19 0.049(3) 0.045(3) 0.031(3) -0.011(3) 0.007(3) 0.002(3)
C50 0.042(3) 0.048(4) 0.030(3) 0.003(3) -0.003(2) 0.012(3)
C47 0.039(3) 0.044(3) 0.018(2) -0.008(2) 0.005(2) 0.000(3)
C54 0.053(3) 0.025(3) 0.043(3) 0.005(2) 0.019(3) 0.005(3)
C20 0.042(3) 0.055(4) 0.031(3) -0.009(3) 0.012(2) 0.006(3)
C33 0.026(3) 0.040(3) 0.054(4) 0.001(3) -0.008(3) 0.001(3)
C24 0.072(5) 0.046(4) 0.031(3) 0.005(3) 0.022(3) -0.009(3)
C31 0.015(2) 0.036(3) 0.050(4) -0.004(3) 0.003(2) -0.001(2)
C48 0.034(3) 0.052(4) 0.038(3) -0.004(3) -0.004(3) 0.016(3)
C36 0.056(4) 0.041(3) 0.027(3) 0.007(3) -0.007(3) 0.001(3)
C39 0.042(3) 0.042(4) 0.064(4) -0.025(3) 0.022(3) -0.005(3)
C51 0.052(3) 0.042(3) 0.027(3) 0.001(2) 0.019(2) -0.002(3)
C56 0.037(3) 0.031(3) 0.058(4) -0.006(3) 0.013(3) 0.005(3)
C37 0.056(4) 0.049(4) 0.024(3) 0.000(2) 0.006(3) -0.004(3)
C15 0.039(3) 0.038(3) 0.050(4) -0.006(3) 0.003(3) -0.005(3)
C5 0.068(4) 0.031(3) 0.051(4) -0.010(3) 0.018(3) 0.002(3)
C25 0.050(4) 0.045(4) 0.037(3) -0.004(3) 0.027(3) -0.006(3)
C4 0.076(5) 0.028(3) 0.067(4) -0.006(3) 0.037(4) -0.010(3)
C52 0.043(3) 0.045(4) 0.055(4) -0.005(3) 0.008(3) 0.018(3)
C55 0.042(3) 0.025(3) 0.057(4) 0.002(3) 0.021(3) -0.002(2)
C44 0.022(3) 0.057(4) 0.051(4) -0.024(3) 0.006(2) -0.011(3)
C10 0.036(3) 0.021(3) 0.067(4) -0.013(3) 0.009(3) -0.005(2)
C32 0.020(3) 0.045(4) 0.059(4) -0.014(3) 0.001(2) 0.005(3)
S1 0.0542(11) 0.0938(15) 0.0469(10) -0.0083(9) 0.0208(8) -0.0237(10)
O4 0.056(3) 0.046(2) 0.040(2) -0.015(2) 0.018(2) -0.010(2)
O3 0.069(3) 0.060(3) 0.060(3) -0.032(2) 0.034(3) -0.031(3)
C1 0.043(3) 0.038(3) 0.037(3) -0.015(2) 0.017(3) -0.013(3)
O2 0.053(3) 0.093(4) 0.051(3) -0.015(3) -0.002(2) -0.010(3)
O1 0.049(3) 0.052(3) 0.067(3) -0.012(2) 0.002(2) -0.004(2)
O8 0.062(3) 0.084(4) 0.051(3) -0.019(3) 0.021(2) -0.027(3)
O7 0.074(4) 0.108(5) 0.061(3) -0.038(3) 0.034(3) -0.045(3)
O10 0.052(3) 0.134(5) 0.063(3) 0.003(3) 0.024(3) -0.016(3)
O9 0.075(4) 0.131(6) 0.058(3) 0.022(3) 0.018(3) -0.023(4)
N14 0.040(3) 0.039(3) 0.044(3) -0.014(2) 0.016(2) 0.001(2)
C40 0.035(3) 0.037(3) 0.053(4) -0.009(3) 0.023(3) -0.008(3)

loop_
_atom_type_symbol
_atom_type_description
_atom_type_scat_dispersion_real
_atom_type_scat_dispersion_imag
_atom_type_scat_source
C C 0.0033 0.0016 'International Tables Vol C Tables 4.2.6.8 and 6.1.1.4'
H H 0.0000 0.0000 'International Tables Vol C Tables 4.2.6.8 and 6.1.1.4'
N N 0.0061 0.0033 'International Tables Vol C Tables 4.2.6.8 and 6.1.1.4'
O O 0.0106 0.0060 'International Tables Vol C Tables 4.2.6.8 and 6.1.1.4'
S S 0.1246 0.1234 'International Tables Vol C Tables 4.2.6.8 and 6.1.1.4'
U U -9.6767 9.6646 'International Tables Vol C Tables 4.2.6.8 and 6.1.1.4'

loop_
_geom_angle_atom_site_label_1
_geom_angle_atom_site_label_2
_geom_angle_atom_site_label_3
_geom_angle
_geom_angle_site_symmetry_1
_geom_angle_site_symmetry_3
O2 U1 O1 178.6(2) . .
O2 U1 O7 91.4(2) . .
O1 U1 O7 89.7(2) . .
O2 U1 O6 87.6(2) . .
O1 U1 O6 92.2(2) . .
O7 U1 O6 67.21(15) . .
O2 U1 O4 89.5(2) . .
O1 U1 O4 90.52(18) . .
O7 U1 O4 122.26(15) . .
O6 U1 O4 170.19(14) . .
O2 U1 O3 90.8(2) . .
O1 U1 O3 88.2(2) . .
O7 U1 O3 173.83(15) . .
O6 U1 O3 118.66(14) . .
O4 U1 O3 51.98(14) . .
O2 U1 O8 93.4(2) . .
O1 U1 O8 87.9(2) . .
O7 U1 O8 56.51(16) . .
O6 U1 O8 123.71(15) . .
O4 U1 O8 65.81(14) . .
O3 U1 O8 117.59(14) . .
O2 U1 O5 89.1(2) . .
O1 U1 O5 89.7(2) . .
O7 U1 O5 119.49(14) . .
O6 U1 O5 52.36(13) . .
O4 U1 O5 118.25(12) . .
O3 U1 O5 66.31(13) . .
O8 U1 O5 175.30(16) . .
O2 U1 C1 91.5(2) . .
O1 U1 C1 87.93(19) . .
O7 U1 C1 148.26(16) . .
O6 U1 C1 144.51(15) . .
O4 U1 C1 26.20(14) . .
O3 U1 C1 25.85(15) . .
O8 U1 C1 91.77(15) . .
O5 U1 C1 92.16(14) . .
O2 U1 C11 86.9(2) . .
O1 U1 C11 92.2(2) . .
O7 U1 C11 93.85(16) . .
O6 U1 C11 26.64(14) . .
O4 U1 C11 143.80(14) . .
O3 U1 C11 92.03(15) . .
O8 U1 C11 150.36(15) . .
O5 U1 C11 25.77(13) . .
C1 U1 C11 117.87(16) . .
O2 U1 S1 91.91(17) . .
O1 U1 S1 89.48(15) . .
O7 U1 S1 28.21(12) . .
O6 U1 S1 95.40(11) . .
O4 U1 S1 94.06(10) . .
O3 U1 S1 145.91(11) . .
O8 U1 S1 28.32(11) . .
O5 U1 S1 147.69(9) . .
C1 U1 S1 120.08(12) . .
C11 U1 S1 122.05(12) . .
C11 O6 U1 94.2(3) . .
C28 N17 C26 112.4(5) . .
C28 N17 C38 123.2(4) . 3_575
C26 N17 C38 124.4(5) . 3_575
C11 O5 U1 93.7(4) . .
C28 N18 C30 122.9(5) . .
C28 N18 C27 111.3(5) . .
C30 N18 C27 124.1(4) . .
C18 N2 C19 112.8(4) . .
C53 N4 C54 113.1(5) . .
C53 N4 C51 121.2(5) . .
C54 N4 C51 124.1(5) . .
C41 N11 C45 122.1(5) . .
C41 N11 C44 110.7(5) . .
C45 N11 C44 126.0(5) . .
C47 N8 C45 123.4(5) . .
C47 N8 C49 112.3(5) . .
C45 N8 C49 124.1(5) . .
C25 N16 C27 112.5(5) . .
C25 N16 C29 123.6(5) . .
C27 N16 C29 123.6(5) . .
C35 N22 C36 112.5(5) . .
C35 N22 C34 123.6(5) . .
C36 N22 C34 123.8(5) . .
C23 N25 C22 122.6(5) . .
C23 N25 C36 113.8(5) . 3_575
C22 N25 C36 122.3(5) . 3_575
C31 N19 C29 124.4(5) . .
C31 N19 C32 110.8(5) . .
C29 N19 C32 124.0(5) . .
C9 N1 C8 115.7(4) . .
C47 N7 C51 122.6(5) . .
C47 N7 C50 112.0(5) . .
C51 N7 C50 125.4(5) . .
C25 N15 C24 122.3(5) . .
C25 N15 C26 111.4(5) . .
C24 N15 C26 123.3(5) . .
C21 N26 C33 112.3(5) . 3_575
C21 N26 C22 122.5(5) . .
C33 N26 C22 125.2(5) 3_575 .
C42 N13 C44 112.3(5) . .
C42 N13 C46 123.1(5) . .
C44 N13 C46 124.2(5) . .
C48 N9 C52 121.3(5) . .
C48 N9 C50 112.2(5) . .
C52 N9 C50 124.9(5) . .
C41 N12 C43 112.8(5) . .
C41 N12 C39 123.2(5) . .
C43 N12 C39 121.7(5) . .
C31 N20 C34 122.7(5) . .
C31 N20 C33 110.6(5) . .
C34 N20 C33 123.6(5) . .
O22 C28 N17 125.4(5) . .
O22 C28 N18 125.3(5) . .
N17 C28 N18 109.2(5) . .
C56 N6 C54 111.6(5) . .
C56 N6 C52 123.2(5) . .
C54 N6 C52 125.1(5) . .
C21 N21 C32 112.0(5) 3_575 .
C21 N21 C30 122.5(5) 3_575 .
C32 N21 C30 124.4(5) . .
C56 N5 C39 123.2(5) . 3_665
C56 N5 C55 113.2(5) . .
C39 N5 C55 122.9(5) 3_665 .
C35 N23 C37 112.5(5) . .
C35 N23 C38 122.3(5) . .
C37 N23 C38 124.6(5) . .
C48 N10 C46 122.9(5) . .
C48 N10 C49 111.9(5) . .
C46 N10 C49 121.8(5) . .
O5 C11 O6 119.5(6) . .
O5 C11 C12 120.8(5) . .
O6 C11 C12 119.6(5) . .
O5 C11 U1 60.6(3) . .
O6 C11 U1 59.1(3) . .
C12 C11 U1 171.9(4) . .
N1 C8 C6 109.9(4) . .
C53 N3 C40 122.6(5) . 3_665
C53 N3 C55 112.8(5) . .
C40 N3 C55 122.7(5) 3_665 .
N23 C38 N17 114.8(4) . 3_575
C6 C7 C2 120.7(5) . .
C23 N24 C24 121.8(5) . .
C23 N24 C37 112.3(5) . 3_575
C24 N24 C37 125.8(5) . 3_575
N8 C49 N10 114.7(5) . .
N8 C49 C50 103.6(5) . .
N10 C49 C50 103.3(5) . .
C14 C13 C12 120.7(5) . .
C7 C6 C5 119.6(5) . .
C7 C6 C8 120.6(5) . .
C5 C6 C8 119.7(5) . .
O14 C41 N12 125.9(6) . .
O14 C41 N11 125.3(6) . .
N12 C41 N11 108.8(5) . .
N2 C18 C16 110.1(4) . .
C7 C2 C3 119.0(5) . .
C7 C2 C1 120.3(5) . .
C3 C2 C1 120.8(5) . .
N16 C27 N18 114.5(4) . .
N16 C27 C26 103.0(5) . .
N18 C27 C26 103.2(4) . .
N19 C29 N16 113.6(4) . .
O13 C42 N13 126.9(6) . .
O13 C42 N14 126.4(6) . .
N13 C42 N14 106.7(5) . .
C13 C12 C17 118.4(5) . .
C13 C12 C11 121.6(5) . .
C17 C12 C11 119.8(5) . .
O21 C21 N21 126.4(5) . 3_575
O21 C21 N26 125.6(5) . .
N21 C21 N26 108.0(5) 3_575 .
O17 C35 N23 126.6(5) . .
O17 C35 N22 125.4(5) . .
N23 C35 N22 108.0(5) . .
N20 C34 N22 114.8(5) . .
N25 C22 N26 114.8(5) . .
N17 C26 N15 115.0(4) . .
N17 C26 C27 103.4(4) . .
N15 C26 C27 103.3(4) . .
N12 C43 N14 114.9(5) . .
N12 C43 C44 103.2(4) . .
N14 C43 C44 102.7(5) . .
N18 C30 N21 113.8(4) . .
C4 C3 C2 120.4(6) . .
O16 C53 N3 126.9(6) . .
O16 C53 N4 125.6(5) . .
N3 C53 N4 107.5(5) . .
C17 C16 C15 119.5(5) . .
C17 C16 C18 118.5(5) . .
C15 C16 C18 122.1(5) . .
N10 C46 N13 114.3(5) . .
C16 C17 C12 120.8(5) . .
O20 C23 N25 127.8(6) . .
O20 C23 N24 124.8(6) . .
N25 C23 N24 107.4(5) . .
N1 C9 C10 113.5(4) . .
N11 C45 N8 114.7(5) . .
C13 C14 C15 120.4(5) . .
N2 C19 C20 112.1(5) . .
N7 C50 N9 114.9(5) . .
N7 C50 C49 103.2(5) . .
N9 C50 C49 103.7(5) . .
O15 C47 N8 126.1(6) . .
O15 C47 N7 124.9(5) . .
N8 C47 N7 108.9(5) . .
N6 C54 N4 114.2(5) . .
N6 C54 C55 104.1(4) . .
N4 C54 C55 103.2(5) . .
C19 C20 C20 110.3(6) . 3_665
N26 C33 N20 115.4(5) 3_575 .
N26 C33 C32 103.4(5) 3_575 .
N20 C33 C32 104.9(5) . .
N24 C24 N15 114.8(4) . .
O18 C31 N20 126.2(5) . .
O18 C31 N19 124.1(6) . .
N20 C31 N19 109.6(5) . .
O12 C48 N9 126.7(6) . .
O12 C48 N10 125.1(6) . .
N9 C48 N10 108.2(5) . .
N22 C36 N25 115.0(5) . 3_575
N22 C36 C37 102.7(5) . .
N25 C36 C37 103.5(5) 3_575 .
N5 C39 N12 114.0(5) 3_665 .
N7 C51 N4 114.8(4) . .
O11 C56 N5 125.9(6) . .
O11 C56 N6 126.3(5) . .
N5 C56 N6 107.7(5) . .
N23 C37 N24 115.5(5) . 3_575
N23 C37 C36 104.3(5) . .
N24 C37 C36 102.9(5) 3_575 .
C14 C15 C16 120.3(5) . .
C6 C5 C4 119.5(5) . .
O19 C25 N16 126.0(6) . .
O19 C25 N15 124.9(6) . .
N16 C25 N15 109.1(5) . .
C3 C4 C5 120.8(6) . .
N9 C52 N6 114.0(5) . .
N5 C55 N3 114.1(5) . .
N5 C55 C54 103.2(4) . .
N3 C55 C54 103.3(4) . .
N13 C44 N11 113.4(5) . .
N13 C44 C43 104.6(4) . .
N11 C44 C43 104.4(5) . .
C10 C10 C9 112.8(6) 3_686 .
N21 C32 N19 114.4(5) . .
N21 C32 C33 103.9(5) . .
N19 C32 C33 103.3(5) . .
O9 S1 O10 112.9(3) . .
O9 S1 O8 111.3(4) . .
O10 S1 O8 110.4(3) . .
O9 S1 O7 111.1(4) . .
O10 S1 O7 109.6(4) . .
O8 S1 O7 100.8(3) . .
O9 S1 U1 122.7(2) . .
O10 S1 U1 124.3(3) . .
O8 S1 U1 51.13(19) . .
O7 S1 U1 49.74(19) . .
C1 O4 U1 93.5(3) . .
C1 O3 U1 93.8(4) . .
O3 C1 O4 120.3(5) . .
O3 C1 C2 120.8(5) . .
O4 C1 C2 118.8(5) . .
O3 C1 U1 60.3(3) . .
O4 C1 U1 60.3(3) . .
C2 C1 U1 172.8(4) . .
S1 O8 U1 100.6(2) . .
S1 O7 U1 102.0(2) . .
C42 N14 C43 113.4(5) . .
C42 N14 C40 121.2(4) . .
C43 N14 C40 125.2(5) . .
N3 C40 N14 114.0(4) 3_665 .

loop_
_geom_bond_atom_site_label_1
_geom_bond_atom_site_label_2
_geom_bond_distance
_geom_bond_site_symmetry_2
U1 O2 1.759(5) .
U1 O1 1.780(5) .
U1 O7 2.437(5) .
U1 O6 2.452(4) .
U1 O4 2.468(4) .
U1 O3 2.470(4) .
U1 O8 2.474(5) .
U1 O5 2.487(4) .
U1 C1 2.837(5) .
U1 C11 2.849(6) .
U1 S1 3.1236(17) .
O6 C11 1.281(7) .
O11 C56 1.214(6) .
O14 C41 1.233(6) .
O21 C21 1.219(7) .
O22 C28 1.246(6) .
O16 C53 1.221(7) .
O17 C35 1.221(7) .
O13 C42 1.196(7) .
O15 C47 1.231(7) .
O18 C31 1.231(7) .
O20 C23 1.215(7) .
N17 C28 1.349(7) .
N17 C26 1.428(7) .
N17 C38 1.460(7) 3_575
O12 C48 1.223(7) .
O5 C11 1.241(6) .
N18 C28 1.364(7) .
N18 C30 1.431(7) .
N18 C27 1.447(7) .
O19 C25 1.254(7) .
N2 C18 1.483(7) .
N2 C19 1.501(6) .
N4 C53 1.375(8) .
N4 C54 1.447(7) .
N4 C51 1.470(7) .
N11 C41 1.371(8) .
N11 C45 1.419(8) .
N11 C44 1.455(6) .
N8 C47 1.346(7) .
N8 C45 1.446(8) .
N8 C49 1.453(8) .
N16 C25 1.345(8) .
N16 C27 1.445(7) .
N16 C29 1.455(8) .
N22 C35 1.374(7) .
N22 C36 1.444(8) .
N22 C34 1.451(7) .
N25 C23 1.345(8) .
N25 C22 1.443(8) .
N25 C36 1.452(8) 3_575
N19 C31 1.367(7) .
N19 C29 1.434(8) .
N19 C32 1.472(8) .
N1 C9 1.464(6) .
N1 C8 1.497(6) .
N7 C47 1.362(8) .
N7 C51 1.411(7) .
N7 C50 1.455(7) .
N15 C25 1.363(8) .
N15 C24 1.438(8) .
N15 C26 1.447(7) .
N26 C21 1.357(7) .
N26 C33 1.447(8) 3_575
N26 C22 1.449(8) .
N13 C42 1.375(7) .
N13 C44 1.447(8) .
N13 C46 1.459(9) .
N9 C48 1.357(8) .
N9 C52 1.419(8) .
N9 C50 1.458(7) .
N12 C41 1.355(8) .
N12 C43 1.440(7) .
N12 C39 1.472(8) .
N20 C31 1.355(8) .
N20 C34 1.431(8) .
N20 C33 1.458(7) .
N6 C56 1.374(8) .
N6 C54 1.441(7) .
N6 C52 1.442(8) .
N21 C21 1.354(7) 3_575
N21 C32 1.447(7) .
N21 C30 1.459(7) .
N5 C56 1.366(7) .
N5 C39 1.415(8) 3_665
N5 C55 1.424(7) .
N23 C35 1.367(7) .
N23 C37 1.425(7) .
N23 C38 1.425(7) .
N10 C48 1.370(8) .
N10 C46 1.447(8) .
N10 C49 1.460(7) .
C11 C12 1.481(8) .
C8 C6 1.509(7) .
N3 C53 1.356(7) .
N3 C40 1.456(7) 3_665
N3 C55 1.465(7) .
C38 N17 1.460(7) 3_575
C7 C6 1.376(7) .
C7 C2 1.395(7) .
N24 C23 1.401(8) .
N24 C24 1.436(9) .
N24 C37 1.457(8) 3_575
C49 C50 1.529(9) .
C13 C14 1.366(8) .
C13 C12 1.387(7) .
C6 C5 1.389(8) .
C18 C16 1.526(7) .
C2 C3 1.396(8) .
C2 C1 1.487(7) .
C27 C26 1.544(8) .
C42 N14 1.379(8) .
C12 C17 1.402(7) .
C21 N21 1.354(7) 3_575
C43 N14 1.448(7) .
C43 C44 1.525(9) .
C3 C4 1.354(8) .
C16 C17 1.369(8) .
C16 C15 1.386(8) .
C9 C10 1.514(7) .
C14 C15 1.374(8) .
C19 C20 1.502(8) .
C54 C55 1.535(8) .
C20 C20 1.522(10) 3_665
C33 N26 1.447(8) 3_575
C33 C32 1.505(8) .
C36 N25 1.452(8) 3_575
C36 C37 1.548(9) .
C39 N5 1.415(8) 3_665
C37 N24 1.457(8) 3_575
C5 C4 1.395(9) .
C10 C10 1.491(10) 3_686
S1 O9 1.446(6) .
S1 O10 1.446(6) .
S1 O8 1.507(5) .
S1 O7 1.510(5) .
O4 C1 1.255(7) .
O3 C1 1.239(7) .
N14 C40 1.458(7) .
C40 N3 1.456(7) 3_665
